data_7129311
loop_
_publ_author_name
'Xiao, Jun-An'
'Peng, Hai'
'Liang, Jin-Shao'
'Meng, Ru-Fang'
'Su, Wei'
'Xiao, Qi'
'Yang, Hua'

_publ_section_title
;
 Gold/scandium bimetallic relay catalysis of formal [5+2]- and
 [4+2]-annulations: access to tetracyclic indole scaffolds
;
_journal_name_full 'Chemical Communications'
_journal_paper_doi 10.1039/D1CC05658A
_journal_year 2021
_chemical_formula_moiety '2(C30 H27 N O4)'
_chemical_formula_sum 'C60 H54 N2 O8'
_chemical_formula_weight 931.05
_space_group_crystal_system triclinic
_space_group_IT_number 2
_space_group_name_Hall '-P 1'
_space_group_name_H-M_alt 'P -1'
_atom_sites_solution_hydrogens geom
_atom_sites_solution_primary direct
_atom_sites_solution_secondary difmap
_audit_creation_date 2020-10-05
_audit_creation_method
;
Olex2 1.2
(compiled 2018.05.29 svn.r3508 for OlexSys, GUI svn.r5506)
;
_audit_update_record
;
2020-10-29 deposited with the CCDC.	2021-11-16 downloaded from the CCDC.
;
_cell_angle_alpha 90.530(8)
_cell_angle_beta 91.989(8)
_cell_angle_gamma 94.978(8)
_cell_formula_units_Z 1
_cell_length_a 8.891(2)
_cell_length_b 11.712(3)
_cell_length_c 11.924(3)
_cell_measurement_reflns_used 9841
_cell_measurement_temperature 293(2)
_cell_measurement_theta_max 26.276
_cell_measurement_theta_min 3.007
_cell_volume 1236.1(5)
_computing_cell_refinement 'SAINT V8.38A (?, 2016)'
_computing_data_reduction 'SAINT V8.38A (?, 2016)'
_computing_molecular_graphics 'Olex2 (Dolomanov et al., 2009)'
_computing_publication_material 'Olex2 (Dolomanov et al., 2009)'
_computing_structure_refinement 'XL (Sheldrick, 2008)'
_computing_structure_solution 'XS (Sheldrick, 2008)'
_diffrn_ambient_temperature 293(2)
_diffrn_measured_fraction_theta_full 0.995
_diffrn_measured_fraction_theta_max 0.995
_diffrn_measurement_device_type 'CCD area detector'
_diffrn_measurement_method 'phi and omega scans'
_diffrn_radiation_monochromator graphite
_diffrn_radiation_type MoK\a
_diffrn_radiation_wavelength 0.71076
_diffrn_reflns_av_R_equivalents 0.0370
_diffrn_reflns_av_unetI/netI 0.0374
_diffrn_reflns_limit_h_max 11
_diffrn_reflns_limit_h_min -11
_diffrn_reflns_limit_k_max 15
_diffrn_reflns_limit_k_min -15
_diffrn_reflns_limit_l_max 15
_diffrn_reflns_limit_l_min -15
_diffrn_reflns_number 26246
_diffrn_reflns_theta_full 27.61
_diffrn_reflns_theta_max 27.61
_diffrn_reflns_theta_min 3.01
_diffrn_source 'fine-focus sealed tube'
_exptl_absorpt_coefficient_mu 0.083
_exptl_absorpt_correction_T_max 0.7456
_exptl_absorpt_correction_T_min 0.6957
_exptl_absorpt_correction_type multi-scan
_exptl_absorpt_process_details
;
SADABS-2016/2 (Bruker,2016/2) was used for absorption correction.
wR2(int) was 0.0784 before and 0.0510 after correction.
The Ratio of minimum to maximum transmission is 0.9331.
The \l/2 correction factor is Not present.
;
_exptl_crystal_colour COLORLESS
_exptl_crystal_density_diffrn 1.251
_exptl_crystal_density_method 'not measured'
_exptl_crystal_description CUBE
_exptl_crystal_F_000 492
_exptl_crystal_size_max 0.423
_exptl_crystal_size_mid 0.124
_exptl_crystal_size_min 0.089
_refine_diff_density_max 0.294
_refine_diff_density_min -0.221
_refine_diff_density_rms 0.042
_refine_ls_extinction_method none
_refine_ls_goodness_of_fit_ref 1.023
_refine_ls_hydrogen_treatment constr
_refine_ls_matrix_type full
_refine_ls_number_parameters 319
_refine_ls_number_reflns 5728
_refine_ls_number_restraints 0
_refine_ls_restrained_S_all 1.023
_refine_ls_R_factor_all 0.0907
_refine_ls_R_factor_gt 0.0549
_refine_ls_shift/su_max 0.043
_refine_ls_shift/su_mean 0.001
_refine_ls_structure_factor_coef Fsqd
_refine_ls_weighting_details 'calc w=1/[\s^2^(Fo^2^)+(0.0699P)^2^+0.2929P] where P=(Fo^2^+2Fc^2^)/3'
_refine_ls_weighting_scheme calc
_refine_ls_wR_factor_gt 0.1329
_refine_ls_wR_factor_ref 0.1512
_reflns_number_gt 3781
_reflns_number_total 5728
_reflns_threshold_expression >2sigma(I)
_cod_data_source_file d1cc05658a2.cif
_cod_data_source_block xja_119_0m
_cod_database_code 7129311
_olex2_refinement_description
;
1. Fixed Uiso
 At 1.2 times of:
  All C(H) groups, All C(H,H) groups
 At 1.5 times of:
  All C(H,H,H) groups
2.a Ternary CH refined with riding coordinates:
 C25(H25), C2(H2)
2.b Secondary CH2 refined with riding coordinates:
 C1(H1A,H1B)
2.c Aromatic/amide H refined with riding coordinates:
 C30(H30), C20(H20), C23(H23), C21(H21), C22(H22), C7(H7), C17(H17), C13(H13),
 C16(H16), C8(H8), C15(H15), C14(H14), C10(H10), C9(H9)
2.d Idealised Me refined as rotating group:
 C32(H32A,H32B,H32C), C6(H6A,H6B,H6C), C5(H5A,H5B,H5C)
;
_olex2_submission_special_instructions 'No special instructions were received'

loop_
_space_group_symop_id
_space_group_symop_operation_xyz
1 'x, y, z'
2 '-x, -y, -z'

loop_
_atom_site_label
_atom_site_type_symbol
_atom_site_fract_x
_atom_site_fract_y
_atom_site_fract_z
_atom_site_U_iso_or_equiv
_atom_site_adp_type
_atom_site_occupancy
_atom_site_calc_flag
_atom_site_disorder_assembly
_atom_site_disorder_group
_atom_site_refinement_flags_posn
C24 C 0.19257(17) 0.79610(14) 0.24849(14) 0.0417(4) Uani 1 d . . .
N1 N -0.17607(15) 0.90229(12) 0.04259(11) 0.0427(3) Uani 1 d . . .
C27 C -0.08577(16) 0.82500(13) 0.09470(13) 0.0375(4) Uani 1 d . . .
C19 C 0.22340(17) 0.74380(14) 0.14668(15) 0.0429(4) Uani 1 d . . .
C31 C -0.06183(16) 0.85608(13) 0.20537(13) 0.0381(4) Uani 1 d . . .
C1 C -0.03442(18) 0.67545(15) 0.31802(15) 0.0448(4) Uani 1 d . . .
H1A H -0.0451 0.6288 0.2501 0.054 Uiso 1 calc . . R
H1B H 0.0349 0.6409 0.3694 0.054 Uiso 1 calc . . R
C12 C -0.13840(17) 0.95644(13) 0.22425(14) 0.0414(4) Uani 1 d . . .
C30 C 0.10859(18) 0.69285(15) 0.06567(14) 0.0449(4) Uani 1 d . . .
H30 H 0.1334 0.6272 0.0287 0.054 Uiso 1 calc . . R
C29 C -0.02760(17) 0.72778(14) 0.03736(13) 0.0407(4) Uani 1 d . . .
C25 C 0.03280(17) 0.79660(14) 0.28907(14) 0.0407(4) Uani 1 d . . .
H25 H 0.0383 0.8424 0.3585 0.049 Uiso 1 calc . . R
C11 C -0.20808(18) 0.98258(14) 0.12101(15) 0.0443(4) Uani 1 d . . .
O4 O -0.27032(19) 0.51271(12) 0.47442(12) 0.0729(4) Uani 1 d . . .
C20 C 0.37522(19) 0.73998(16) 0.11925(17) 0.0517(4) Uani 1 d . . .
H20 H 0.3978 0.7009 0.0546 0.062 Uiso 1 calc . . R
C18 C -0.12360(19) 0.66428(14) -0.05102(14) 0.0443(4) Uani 1 d . . .
C23 C 0.31170(19) 0.84743(15) 0.31461(16) 0.0514(4) Uani 1 d . . .
H23 H 0.2916 0.8829 0.3819 0.062 Uiso 1 calc . . R
C2 C -0.18831(18) 0.67568(15) 0.37133(14) 0.0461(4) Uani 1 d . . .
H2 H -0.2519 0.7199 0.3225 0.055 Uiso 1 calc . . R
O2 O -0.30666(18) 0.76995(13) 0.51300(13) 0.0752(4) Uani 1 d . . .
C21 C 0.49104(19) 0.79233(17) 0.18523(19) 0.0597(5) Uani 1 d . . .
H21 H 0.5905 0.7906 0.1639 0.072 Uiso 1 calc . . R
C4 C -0.1762(2) 0.73387(17) 0.48468(16) 0.0553(5) Uani 1 d . . .
C22 C 0.4600(2) 0.84698(17) 0.28237(19) 0.0612(5) Uani 1 d . . .
H22 H 0.5381 0.8837 0.3267 0.073 Uiso 1 calc . . R
C7 C -0.1547(2) 1.02627(16) 0.31743(17) 0.0565(5) Uani 1 d . . .
H7 H -0.1095 1.0104 0.3864 0.068 Uiso 1 calc . . R
C32 C -0.2093(2) 0.91362(18) -0.07684(15) 0.0596(5) Uani 1 d . . .
H32A H -0.1321 0.8820 -0.1187 0.089 Uiso 1 calc . . GR
H32B H -0.2124 0.9932 -0.0945 0.089 Uiso 1 calc . . GR
H32C H -0.3054 0.8731 -0.0962 0.089 Uiso 1 calc . . GR
C17 C -0.0666(2) 0.63703(17) -0.15378(16) 0.0564(5) Uani 1 d . . .
H17 H 0.0342 0.6581 -0.1679 0.068 Uiso 1 calc . . R
C13 C -0.2740(2) 0.63065(17) -0.03278(16) 0.0557(5) Uani 1 d . . .
H13 H -0.3144 0.6471 0.0358 0.067 Uiso 1 calc . . R
O1 O -0.06396(19) 0.74685(19) 0.54192(13) 0.1009(7) Uani 1 d . . .
C16 C -0.1584(3) 0.57881(19) -0.23543(17) 0.0690(6) Uani 1 d . . .
H16 H -0.1187 0.5608 -0.3039 0.083 Uiso 1 calc . . R
C3 C -0.2622(2) 0.55444(19) 0.37404(17) 0.0599(5) Uani 1 d . . .
C8 C -0.2384(3) 1.11884(19) 0.3060(2) 0.0759(6) Uani 1 d . . .
H8 H -0.2494 1.1661 0.3677 0.091 Uiso 1 calc . . R
C15 C -0.3069(3) 0.54761(19) -0.21616(19) 0.0716(6) Uani 1 d . . .
H15 H -0.3684 0.5092 -0.2716 0.086 Uiso 1 calc . . R
C14 C -0.3649(2) 0.57300(18) -0.11509(19) 0.0679(6) Uani 1 d . . .
H14 H -0.4658 0.5514 -0.1017 0.082 Uiso 1 calc . . R
C10 C -0.2942(2) 1.07617(16) 0.11000(19) 0.0611(5) Uani 1 d . . .
H10 H -0.3410 1.0925 0.0418 0.073 Uiso 1 calc . . R
C9 C -0.3071(3) 1.14295(19) 0.2033(2) 0.0781(7) Uani 1 d . . .
H9 H -0.3634 1.2061 0.1980 0.094 Uiso 1 calc . . R
O3 O -0.3074(3) 0.5021(2) 0.29290(16) 0.1417(10) Uani 1 d . . .
C6 C -0.3357(4) 0.39506(19) 0.4833(3) 0.0975(9) Uani 1 d . . .
H6A H -0.4332 0.3870 0.4454 0.146 Uiso 1 calc . . GR
H6B H -0.3463 0.3762 0.5609 0.146 Uiso 1 calc . . GR
H6C H -0.2708 0.3443 0.4493 0.146 Uiso 1 calc . . GR
C5 C -0.3087(4) 0.8286(2) 0.6198(2) 0.1156(11) Uani 1 d . . .
H5A H -0.4026 0.8625 0.6258 0.173 Uiso 1 calc . . GR
H5B H -0.2265 0.8875 0.6254 0.173 Uiso 1 calc . . GR
H5C H -0.2982 0.7749 0.6793 0.173 Uiso 1 calc . . GR

loop_
_atom_site_aniso_label
_atom_site_aniso_U_11
_atom_site_aniso_U_22
_atom_site_aniso_U_33
_atom_site_aniso_U_23
_atom_site_aniso_U_13
_atom_site_aniso_U_12
C24 0.0328(8) 0.0393(9) 0.0527(10) 0.0109(7) -0.0005(7) 0.0023(6)
N1 0.0388(7) 0.0433(8) 0.0460(8) 0.0091(6) 0.0005(6) 0.0035(6)
C27 0.0291(7) 0.0389(8) 0.0444(9) 0.0063(7) 0.0045(6) 0.0001(6)
C19 0.0324(8) 0.0416(9) 0.0553(10) 0.0109(8) 0.0029(7) 0.0047(7)
C31 0.0293(7) 0.0390(8) 0.0456(9) 0.0017(7) 0.0035(6) 0.0005(6)
C1 0.0368(9) 0.0490(10) 0.0491(10) 0.0096(8) 0.0030(7) 0.0049(7)
C12 0.0332(8) 0.0362(8) 0.0542(10) 0.0013(7) 0.0048(7) -0.0016(6)
C30 0.0393(9) 0.0448(9) 0.0515(10) -0.0004(8) 0.0091(7) 0.0051(7)
C29 0.0353(8) 0.0451(9) 0.0418(9) 0.0030(7) 0.0081(7) 0.0014(7)
C25 0.0348(8) 0.0447(9) 0.0427(9) 0.0017(7) 0.0019(7) 0.0037(7)
C11 0.0379(9) 0.0370(9) 0.0580(11) 0.0071(8) 0.0059(7) 0.0015(7)
O4 0.1047(12) 0.0468(8) 0.0652(9) 0.0029(7) 0.0040(8) -0.0050(7)
C20 0.0380(9) 0.0527(10) 0.0661(12) 0.0129(9) 0.0092(8) 0.0095(8)
C18 0.0447(9) 0.0433(9) 0.0454(9) 0.0013(7) 0.0022(7) 0.0050(7)
C23 0.0417(9) 0.0497(10) 0.0616(11) 0.0054(9) -0.0048(8) -0.0002(8)
C2 0.0348(8) 0.0584(11) 0.0445(9) 0.0073(8) 0.0003(7) 0.0004(7)
O2 0.0864(11) 0.0672(9) 0.0757(10) -0.0051(8) 0.0215(8) 0.0217(8)
C21 0.0302(9) 0.0637(12) 0.0855(15) 0.0175(11) 0.0057(9) 0.0024(8)
C4 0.0550(11) 0.0586(11) 0.0501(11) 0.0052(9) 0.0085(9) -0.0112(9)
C22 0.0351(9) 0.0608(12) 0.0855(15) 0.0094(11) -0.0096(9) -0.0055(8)
C7 0.0532(11) 0.0521(11) 0.0641(12) -0.0101(9) 0.0013(9) 0.0052(9)
C32 0.0640(12) 0.0629(12) 0.0519(11) 0.0156(9) -0.0029(9) 0.0064(10)
C17 0.0603(11) 0.0606(12) 0.0493(11) -0.0025(9) 0.0069(9) 0.0094(9)
C13 0.0495(10) 0.0592(11) 0.0569(11) -0.0064(9) 0.0056(8) -0.0050(9)
O1 0.0715(11) 0.1696(19) 0.0548(9) -0.0199(10) -0.0021(8) -0.0250(11)
C16 0.0978(18) 0.0644(13) 0.0464(11) -0.0075(10) 0.0005(11) 0.0181(12)
C3 0.0487(11) 0.0746(14) 0.0530(12) -0.0042(10) 0.0051(9) -0.0147(9)
C8 0.0816(15) 0.0554(13) 0.0926(17) -0.0198(12) 0.0071(13) 0.0181(11)
C15 0.0862(17) 0.0608(13) 0.0648(14) -0.0095(10) -0.0209(12) -0.0003(11)
C14 0.0589(12) 0.0651(13) 0.0759(15) -0.0059(11) -0.0090(11) -0.0106(10)
C10 0.0586(12) 0.0480(11) 0.0787(14) 0.0146(10) 0.0022(10) 0.0136(9)
C9 0.0810(16) 0.0479(12) 0.110(2) 0.0023(13) 0.0096(14) 0.0265(11)
O3 0.179(2) 0.150(2) 0.0745(12) -0.0142(12) -0.0109(13) -0.1023(18)
C6 0.125(2) 0.0477(13) 0.117(2) 0.0041(13) 0.0131(18) -0.0126(13)
C5 0.179(3) 0.0782(18) 0.094(2) -0.0221(15) 0.048(2) 0.0235(19)

loop_
_atom_type_symbol
_atom_type_description
_atom_type_scat_dispersion_real
_atom_type_scat_dispersion_imag
_atom_type_scat_source
C C 0.0033 0.0016 'International Tables Vol C Tables 4.2.6.8 and 6.1.1.4'
H H 0.0000 0.0000 'International Tables Vol C Tables 4.2.6.8 and 6.1.1.4'
N N 0.0061 0.0033 'International Tables Vol C Tables 4.2.6.8 and 6.1.1.4'
O O 0.0106 0.0060 'International Tables Vol C Tables 4.2.6.8 and 6.1.1.4'

loop_
_geom_angle_atom_site_label_1
_geom_angle_atom_site_label_2
_geom_angle_atom_site_label_3
_geom_angle
_geom_angle_site_symmetry_1
_geom_angle_site_symmetry_3
_geom_angle_publ_flag
C19 C24 C25 121.73(14) . . ?
C23 C24 C19 119.06(15) . . ?
C23 C24 C25 119.20(16) . . ?
C27 N1 C32 127.67(15) . . ?
C11 N1 C27 108.34(13) . . ?
C11 N1 C32 123.01(15) . . ?
N1 C27 C29 124.20(14) . . ?
C31 C27 N1 108.91(14) . . ?
C31 C27 C29 126.90(15) . . ?
C24 C19 C30 124.83(14) . . ?
C24 C19 C20 118.05(16) . . ?
C20 C19 C30 117.12(16) . . ?
C27 C31 C12 107.68(14) . . ?
C27 C31 C25 125.35(14) . . ?
C12 C31 C25 126.94(15) . . ?
H1A C1 H1B 107.8 . . ?
C25 C1 H1A 109.1 . . ?
C25 C1 H1B 109.1 . . ?
C2 C1 H1A 109.1 . . ?
C2 C1 H1B 109.1 . . ?
C2 C1 C25 112.58(14) . . ?
C11 C12 C31 106.60(15) . . ?
C7 C12 C31 134.20(16) . . ?
C7 C12 C11 119.20(16) . . ?
C19 C30 H30 115.5 . . ?
C29 C30 C19 129.03(16) . . ?
C29 C30 H30 115.5 . . ?
C27 C29 C18 119.11(14) . . ?
C30 C29 C27 121.31(15) . . ?
C30 C29 C18 119.54(15) . . ?
C24 C25 C1 111.80(13) . . ?
C24 C25 H25 107.1 . . ?
C31 C25 C24 109.65(13) . . ?
C31 C25 C1 113.62(13) . . ?
C31 C25 H25 107.1 . . ?
C1 C25 H25 107.1 . . ?
N1 C11 C12 108.47(14) . . ?
N1 C11 C10 129.94(17) . . ?
C10 C11 C12 121.59(17) . . ?
C3 O4 C6 116.68(18) . . ?
C19 C20 H20 119.1 . . ?
C21 C20 C19 121.79(19) . . ?
C21 C20 H20 119.1 . . ?
C17 C18 C29 121.48(16) . . ?
C13 C18 C29 120.51(15) . . ?
C13 C18 C17 118.01(17) . . ?
C24 C23 H23 119.3 . . ?
C22 C23 C24 121.37(19) . . ?
C22 C23 H23 119.3 . . ?
C1 C2 H2 107.4 . . ?
C4 C2 C1 111.75(14) . . ?
C4 C2 H2 107.4 . . ?
C4 C2 C3 113.15(15) . . ?
C3 C2 C1 109.49(15) . . ?
C3 C2 H2 107.4 . . ?
C4 O2 C5 116.6(2) . . ?
C20 C21 H21 120.1 . . ?
C22 C21 C20 119.84(17) . . ?
C22 C21 H21 120.1 . . ?
O2 C4 C2 111.53(17) . . ?
O1 C4 C2 124.74(19) . . ?
O1 C4 O2 123.7(2) . . ?
C23 C22 H22 120.1 . . ?
C21 C22 C23 119.74(18) . . ?
C21 C22 H22 120.1 . . ?
C12 C7 H7 120.5 . . ?
C8 C7 C12 119.0(2) . . ?
C8 C7 H7 120.5 . . ?
N1 C32 H32A 109.5 . . ?
N1 C32 H32B 109.5 . . ?
N1 C32 H32C 109.5 . . ?
H32A C32 H32B 109.5 . . ?
H32A C32 H32C 109.5 . . ?
H32B C32 H32C 109.5 . . ?
C18 C17 H17 119.7 . . ?
C16 C17 C18 120.6(2) . . ?
C16 C17 H17 119.7 . . ?
C18 C13 H13 119.5 . . ?
C14 C13 C18 120.96(19) . . ?
C14 C13 H13 119.5 . . ?
C17 C16 H16 119.8 . . ?
C15 C16 C17 120.5(2) . . ?
C15 C16 H16 119.8 . . ?
O4 C3 C2 113.59(16) . . ?
O3 C3 O4 123.0(2) . . ?
O3 C3 C2 123.5(2) . . ?
C7 C8 H8 119.5 . . ?
C7 C8 C9 120.9(2) . . ?
C9 C8 H8 119.5 . . ?
C16 C15 H15 120.1 . . ?
C16 C15 C14 119.8(2) . . ?
C14 C15 H15 120.1 . . ?
C13 C14 H14 119.9 . . ?
C15 C14 C13 120.2(2) . . ?
C15 C14 H14 119.9 . . ?
C11 C10 H10 121.3 . . ?
C9 C10 C11 117.5(2) . . ?
C9 C10 H10 121.3 . . ?
C8 C9 H9 119.1 . . ?
C10 C9 C8 121.76(19) . . ?
C10 C9 H9 119.1 . . ?
O4 C6 H6A 109.5 . . ?
O4 C6 H6B 109.5 . . ?
O4 C6 H6C 109.5 . . ?
H6A C6 H6B 109.5 . . ?
H6A C6 H6C 109.5 . . ?
H6B C6 H6C 109.5 . . ?
O2 C5 H5A 109.5 . . ?
O2 C5 H5B 109.5 . . ?
O2 C5 H5C 109.5 . . ?
H5A C5 H5B 109.5 . . ?
H5A C5 H5C 109.5 . . ?
H5B C5 H5C 109.5 . . ?

loop_
_geom_bond_atom_site_label_1
_geom_bond_atom_site_label_2
_geom_bond_distance
_geom_bond_site_symmetry_2
_geom_bond_publ_flag
C24 C19 1.401(2) . ?
C24 C25 1.517(2) . ?
C24 C23 1.388(2) . ?
N1 C27 1.397(2) . ?
N1 C11 1.374(2) . ?
N1 C32 1.454(2) . ?
C27 C31 1.370(2) . ?
C27 C29 1.464(2) . ?
C19 C30 1.465(2) . ?
C19 C20 1.404(2) . ?
C31 C12 1.428(2) . ?
C31 C25 1.498(2) . ?
C1 H1A 0.9700 . ?
C1 H1B 0.9700 . ?
C1 C25 1.538(2) . ?
C1 C2 1.529(2) . ?
C12 C11 1.407(2) . ?
C12 C7 1.393(2) . ?
C30 H30 0.9300 . ?
C30 C29 1.344(2) . ?
C29 C18 1.485(2) . ?
C25 H25 0.9800 . ?
C11 C10 1.395(2) . ?
O4 C3 1.299(2) . ?
O4 C6 1.455(3) . ?
C20 H20 0.9300 . ?
C20 C21 1.371(3) . ?
C18 C17 1.387(3) . ?
C18 C13 1.386(2) . ?
C23 H23 0.9300 . ?
C23 C22 1.387(3) . ?
C2 H2 0.9800 . ?
C2 C4 1.504(3) . ?
C2 C3 1.513(3) . ?
O2 C4 1.322(2) . ?
O2 C5 1.443(3) . ?
C21 H21 0.9300 . ?
C21 C22 1.366(3) . ?
C4 O1 1.187(2) . ?
C22 H22 0.9300 . ?
C7 H7 0.9300 . ?
C7 C8 1.373(3) . ?
C32 H32A 0.9600 . ?
C32 H32B 0.9600 . ?
C32 H32C 0.9600 . ?
C17 H17 0.9300 . ?
C17 C16 1.384(3) . ?
C13 H13 0.9300 . ?
C13 C14 1.382(3) . ?
C16 H16 0.9300 . ?
C16 C15 1.368(3) . ?
C3 O3 1.180(2) . ?
C8 H8 0.9300 . ?
C8 C9 1.391(3) . ?
C15 H15 0.9300 . ?
C15 C14 1.367(3) . ?
C14 H14 0.9300 . ?
C10 H10 0.9300 . ?
C10 C9 1.368(3) . ?
C9 H9 0.9300 . ?
C6 H6A 0.9600 . ?
C6 H6B 0.9600 . ?
C6 H6C 0.9600 . ?
C5 H5A 0.9600 . ?
C5 H5B 0.9600 . ?
C5 H5C 0.9600 . ?

loop_
_geom_torsion_atom_site_label_1
_geom_torsion_atom_site_label_2
_geom_torsion_atom_site_label_3
_geom_torsion_atom_site_label_4
_geom_torsion
_geom_torsion_site_symmetry_1
_geom_torsion_site_symmetry_2
_geom_torsion_site_symmetry_3
_geom_torsion_site_symmetry_4
_geom_torsion_publ_flag
C24 C19 C30 C29 36.2(3) . . . . ?
C24 C19 C20 C21 -4.5(3) . . . . ?
C24 C23 C22 C21 -1.9(3) . . . . ?
N1 C27 C31 C12 -0.31(17) . . . . ?
N1 C27 C31 C25 -178.31(13) . . . . ?
N1 C27 C29 C30 145.72(16) . . . . ?
N1 C27 C29 C18 -36.4(2) . . . . ?
N1 C11 C10 C9 -179.91(18) . . . . ?
C27 N1 C11 C12 -0.23(17) . . . . ?
C27 N1 C11 C10 -179.60(17) . . . . ?
C27 C31 C12 C11 0.16(17) . . . . ?
C27 C31 C12 C7 -179.76(17) . . . . ?
C27 C31 C25 C24 57.9(2) . . . . ?
C27 C31 C25 C1 -68.0(2) . . . . ?
C27 C29 C18 C17 132.94(17) . . . . ?
C27 C29 C18 C13 -46.9(2) . . . . ?
C19 C24 C25 C31 -60.01(19) . . . . ?
C19 C24 C25 C1 66.93(19) . . . . ?
C19 C24 C23 C22 -0.6(3) . . . . ?
C19 C30 C29 C27 -4.4(3) . . . . ?
C19 C30 C29 C18 177.73(16) . . . . ?
C19 C20 C21 C22 2.1(3) . . . . ?
C31 C27 C29 C30 -33.9(2) . . . . ?
C31 C27 C29 C18 143.89(16) . . . . ?
C31 C12 C11 N1 0.05(17) . . . . ?
C31 C12 C11 C10 179.48(15) . . . . ?
C31 C12 C7 C8 179.91(19) . . . . ?
C1 C2 C4 O2 157.87(15) . . . . ?
C1 C2 C4 O1 -21.7(3) . . . . ?
C1 C2 C3 O4 110.35(18) . . . . ?
C1 C2 C3 O3 -69.2(3) . . . . ?
C12 C31 C25 C24 -119.67(17) . . . . ?
C12 C31 C25 C1 114.41(17) . . . . ?
C12 C11 C10 C9 0.8(3) . . . . ?
C12 C7 C8 C9 0.4(3) . . . . ?
C30 C19 C20 C21 175.24(16) . . . . ?
C30 C29 C18 C17 -49.2(2) . . . . ?
C30 C29 C18 C13 130.96(18) . . . . ?
C29 C27 C31 C12 179.40(14) . . . . ?
C29 C27 C31 C25 1.4(2) . . . . ?
C29 C18 C17 C16 -179.34(17) . . . . ?
C29 C18 C13 C14 179.04(18) . . . . ?
C25 C24 C19 C30 4.8(2) . . . . ?
C25 C24 C19 C20 -175.47(14) . . . . ?
C25 C24 C23 C22 178.54(16) . . . . ?
C25 C31 C12 C11 178.13(14) . . . . ?
C25 C31 C12 C7 -1.8(3) . . . . ?
C25 C1 C2 C4 -66.12(19) . . . . ?
C25 C1 C2 C3 167.72(15) . . . . ?
C11 N1 C27 C31 0.34(17) . . . . ?
C11 N1 C27 C29 -179.38(13) . . . . ?
C11 C12 C7 C8 0.0(3) . . . . ?
C11 C10 C9 C8 -0.4(3) . . . . ?
C20 C19 C30 C29 -143.54(18) . . . . ?
C20 C21 C22 C23 1.1(3) . . . . ?
C18 C17 C16 C15 0.2(3) . . . . ?
C18 C13 C14 C15 0.4(3) . . . . ?
C23 C24 C19 C30 -176.05(16) . . . . ?
C23 C24 C19 C20 3.6(2) . . . . ?
C23 C24 C25 C31 120.88(16) . . . . ?
C23 C24 C25 C1 -112.18(17) . . . . ?
C2 C1 C25 C24 173.61(13) . . . . ?
C2 C1 C25 C31 -61.63(19) . . . . ?
C4 C2 C3 O4 -15.0(2) . . . . ?
C4 C2 C3 O3 165.5(3) . . . . ?
C7 C12 C11 N1 179.98(14) . . . . ?
C7 C12 C11 C10 -0.6(2) . . . . ?
C7 C8 C9 C10 -0.1(4) . . . . ?
C32 N1 C27 C31 169.16(15) . . . . ?
C32 N1 C27 C29 -10.6(2) . . . . ?
C32 N1 C11 C12 -169.69(15) . . . . ?
C32 N1 C11 C10 10.9(3) . . . . ?
C17 C18 C13 C14 -0.8(3) . . . . ?
C17 C16 C15 C14 -0.7(3) . . . . ?
C13 C18 C17 C16 0.5(3) . . . . ?
C16 C15 C14 C13 0.4(3) . . . . ?
C3 C2 C4 O2 -78.0(2) . . . . ?
C3 C2 C4 O1 102.4(2) . . . . ?
C6 O4 C3 C2 -178.08(19) . . . . ?
C6 O4 C3 O3 1.4(4) . . . . ?
C5 O2 C4 C2 -179.26(18) . . . . ?
C5 O2 C4 O1 0.3(3) . . . . ?
